data_7051037
loop_
_publ_author_name
'Wong, Yee-Lok'
'Yang, Qingchuan'
'Zhou, Zhong-Yuan'
'Kay Lee, Hung'
'Mak, Thomas C. W.'
'Ng, Dennis K. P.'

_publ_section_title
;
 Synthesis, structure and oxo-transfer properties of dioxotungsten(VI)
 complexes with pyridine-based NO-and NS-bidentate ligands
;
_journal_issue 2
_journal_name_full 'New Journal of Chemistry'
_journal_page_first 353
_journal_paper_doi 10.1039/b006979p
_journal_volume 25
_journal_year 2001
_chemical_formula_sum 'C53.5 H63.5 N2.5 O4.5 W'
_chemical_formula_weight 997.42
_chemical_name_systematic
;
 ?
;
_space_group_IT_number 14
_symmetry_cell_setting monoclinic
_symmetry_space_group_name_Hall '-P 2yn'
_symmetry_space_group_name_H-M 'P 1 21/n 1'
_atom_sites_solution_hydrogens geom
_atom_sites_solution_primary direct
_atom_sites_solution_secondary difmap
_audit_creation_method SHELXL-97
_cell_angle_alpha 90.00
_cell_angle_beta 106.760(3)
_cell_angle_gamma 90.00
_cell_formula_units_Z 4
_cell_length_a 17.660(3)
_cell_length_b 16.118(1)
_cell_length_c 19.974(3)
_cell_measurement_temperature 294(2)
_cell_volume 5444.0(13)
_computing_cell_refinement 'BIOTEX Rigaku'
_computing_data_collection 'RAXIS Rigaku'
_computing_data_reduction 'BIOTEX Rigaku'
_computing_molecular_graphics 'Siemens SHELXTL'
_computing_publication_material 'Siemens SHELXTL'
_computing_structure_refinement 'SHELXL-97 (Sheldrick, 1997)'
_computing_structure_solution 'SHELXS-97 (Sheldrick, 1990)'
_diffrn_ambient_temperature 294(2)
_diffrn_measured_fraction_theta_full 0.712
_diffrn_measured_fraction_theta_max 0.712
_diffrn_measurement_device_type 'IP Rigaku'
_diffrn_measurement_method IP
_diffrn_radiation_monochromator graphite
_diffrn_radiation_source 'rotation anode'
_diffrn_radiation_type MoK\a
_diffrn_radiation_wavelength 0.71073
_diffrn_reflns_av_R_equivalents 0.0000
_diffrn_reflns_av_sigmaI/netI 0.1138
_diffrn_reflns_limit_h_max 20
_diffrn_reflns_limit_h_min -21
_diffrn_reflns_limit_k_max 18
_diffrn_reflns_limit_k_min 0
_diffrn_reflns_limit_l_max 24
_diffrn_reflns_limit_l_min 0
_diffrn_reflns_number 7249
_diffrn_reflns_theta_full 25.55
_diffrn_reflns_theta_max 25.55
_diffrn_reflns_theta_min 1.82
_exptl_absorpt_coefficient_mu 2.164
_exptl_absorpt_correction_T_max 1.118
_exptl_absorpt_correction_T_min 0.912
_exptl_absorpt_correction_type abscor
_exptl_crystal_colour colourless
_exptl_crystal_density_diffrn 1.217
_exptl_crystal_density_method 'not measured'
_exptl_crystal_description prism
_exptl_crystal_F_000 2048
_exptl_crystal_size_max 0.30
_exptl_crystal_size_mid 0.14
_exptl_crystal_size_min 0.10
_refine_diff_density_max 0.634
_refine_diff_density_min -0.688
_refine_diff_density_rms 0.090
_refine_ls_extinction_coef 0.00015(4)
_refine_ls_extinction_expression Fc^*^=kFc[1+0.001xFc^2^\l^3^/sin(2\q)]^-1/4^
_refine_ls_extinction_method SHELXL
_refine_ls_goodness_of_fit_ref 1.170
_refine_ls_hydrogen_treatment constr
_refine_ls_matrix_type full
_refine_ls_number_parameters 550
_refine_ls_number_reflns 7249
_refine_ls_number_restraints 10
_refine_ls_restrained_S_all 1.170
_refine_ls_R_factor_all 0.1285
_refine_ls_R_factor_gt 0.0845
_refine_ls_shift/su_max 0.133
_refine_ls_shift/su_mean 0.006
_refine_ls_structure_factor_coef Fsqd
_refine_ls_weighting_details 'calc w=1/[\s^2^(Fo^2^)+(0.0607P)^2^+0.0000P] where P=(Fo^2^+2Fc^2^)/3'
_refine_ls_weighting_scheme calc
_refine_ls_wR_factor_gt 0.1741
_refine_ls_wR_factor_ref 0.1951
_reflns_number_gt 5316
_reflns_number_total 7249
_reflns_threshold_expression >2sigma(I)
_cod_data_source_file b006979p.txt
_cod_data_source_block '[WO2(L5)2]'
_cod_original_cell_volume 5444(1)
_cod_original_sg_symbol_H-M P2(1)/n
_cod_original_formula_sum 'C53.50 H63.50 N2.50 O4.50 W'
_cod_database_code 7051037

loop_
_symmetry_equiv_pos_as_xyz
'x, y, z'
'-x+1/2, y+1/2, -z+1/2'
'-x, -y, -z'
'x-1/2, -y-1/2, z-1/2'

loop_
_atom_site_label
_atom_site_type_symbol
_atom_site_fract_x
_atom_site_fract_y
_atom_site_fract_z
_atom_site_U_iso_or_equiv
_atom_site_adp_type
_atom_site_occupancy
_atom_site_symmetry_multiplicity
_atom_site_calc_flag
_atom_site_refinement_flags
_atom_site_disorder_assembly
_atom_site_disorder_group
W1 W 0.633093(12) 0.097964(13) 0.202859(11) 0.07882(6) Uani 1 1 d . . .
O1 O 0.70942(18) 0.09971(17) 0.14903(15) 0.0823(11) Uani 1 1 d . . .
O2 O 0.5736(2) 0.01443(19) 0.16824(17) 0.1004(13) Uani 1 1 d . . .
O3 O 0.58704(18) 0.1845(2) 0.16280(15) 0.0895(12) Uani 1 1 d . . .
O4 O 0.60922(19) 0.09698(18) 0.29139(15) 0.0847(11) Uani 1 1 d . . .
N1 N 0.7314(2) -0.0005(2) 0.25092(19) 0.0870(14) Uani 1 1 d . . .
N2 N 0.7244(2) 0.1824(2) 0.2800(2) 0.0763(13) Uani 1 1 d . . .
C1 C 0.7828(3) -0.0143(3) 0.2152(2) 0.0853(17) Uani 1 1 d . . .
C2 C 0.8377(3) -0.0770(3) 0.2325(3) 0.0852(18) Uani 1 1 d . . .
H2 H 0.8704 -0.0878 0.2044 0.102 Uiso 1 1 calc R . .
C3 C 0.8439(4) -0.1224(3) 0.2899(3) 0.104(2) Uani 1 1 d . . .
H3 H 0.8827 -0.1631 0.3029 0.124 Uiso 1 1 calc R . .
C4 C 0.7918(4) -0.1090(3) 0.3309(3) 0.111(2) Uani 1 1 d . . .
H4 H 0.7933 -0.1410 0.3700 0.133 Uiso 1 1 calc R . .
C5 C 0.7398(4) -0.0465(3) 0.3093(3) 0.108(2) Uani 1 1 d . . .
H5 H 0.7070 -0.0339 0.3368 0.129 Uiso 1 1 calc R . .
C6 C 0.7110(3) 0.1957(3) 0.3420(2) 0.0800(16) Uani 1 1 d . . .
C7 C 0.7560(3) 0.2513(3) 0.3911(3) 0.098(2) Uani 1 1 d . . .
H7 H 0.7440 0.2605 0.4329 0.118 Uiso 1 1 calc R . .
C8 C 0.8193(3) 0.2934(3) 0.3772(3) 0.103(2) Uani 1 1 d . . .
H8 H 0.8516 0.3287 0.4100 0.123 Uiso 1 1 calc R . .
C9 C 0.8322(3) 0.2804(3) 0.3123(3) 0.108(2) Uani 1 1 d . . .
H9 H 0.8727 0.3085 0.3007 0.130 Uiso 1 1 calc R . .
C10 C 0.7852(3) 0.2265(3) 0.2658(3) 0.0952(19) Uani 1 1 d . . .
H10 H 0.7945 0.2190 0.2226 0.114 Uiso 1 1 calc R . .
C11 C 0.8461(3) 0.0978(3) 0.1587(2) 0.0807(16) Uani 1 1 d . . .
C12 C 0.9098(3) 0.0997(3) 0.2162(3) 0.0924(19) Uani 1 1 d . . .
H12 H 0.9135 0.0635 0.2533 0.111 Uiso 1 1 calc R . .
C13 C 0.9711(3) 0.1584(3) 0.2188(3) 0.0899(19) Uani 1 1 d . . .
H13 H 1.0171 0.1555 0.2560 0.108 Uiso 1 1 calc R . .
C14 C 0.9658(3) 0.2184(3) 0.1696(3) 0.0982(19) Uani 1 1 d . . .
C15 C 0.8988(3) 0.2170(4) 0.1109(3) 0.112(2) Uani 1 1 d . . .
H15 H 0.8932 0.2563 0.0757 0.134 Uiso 1 1 calc R . .
C16 C 0.8412(3) 0.1574(3) 0.1054(3) 0.106(2) Uani 1 1 d . . .
H16 H 0.7980 0.1562 0.0656 0.128 Uiso 1 1 calc R . .
C17 C 0.9966(4) 0.3662(4) 0.1954(4) 0.158(3) Uani 1 1 d . . .
H17A H 1.0363 0.4081 0.1999 0.237 Uiso 1 1 calc R . .
H17B H 0.9851 0.3597 0.2393 0.237 Uiso 1 1 calc R . .
H17C H 0.9494 0.3825 0.1602 0.237 Uiso 1 1 calc R . .
C18 C 1.0487(4) 0.2974(5) 0.1061(3) 0.163(3) Uani 1 1 d . . .
H18A H 1.0888 0.3394 0.1133 0.244 Uiso 1 1 calc R . .
H18B H 1.0027 0.3149 0.0701 0.244 Uiso 1 1 calc R . .
H18C H 1.0684 0.2466 0.0922 0.244 Uiso 1 1 calc R . .
C19 C 1.1048(4) 0.2634(4) 0.2295(4) 0.158(3) Uani 1 1 d . . .
H19A H 1.1419 0.3074 0.2311 0.237 Uiso 1 1 calc R . .
H19B H 1.1258 0.2123 0.2177 0.237 Uiso 1 1 calc R . .
H19C H 1.0958 0.2580 0.2745 0.237 Uiso 1 1 calc R . .
C20 C 1.0269(3) 0.2832(4) 0.1745(3) 0.109(2) Uani 1 1 d . . .
C21 C 0.7509(3) -0.0043(3) 0.0832(2) 0.0815(16) Uani 1 1 d . . .
C22 C 0.8038(3) -0.0428(3) 0.0560(2) 0.0860(18) Uani 1 1 d . . .
H22 H 0.8572 -0.0389 0.0803 0.103 Uiso 1 1 calc R . .
C23 C 0.7833(3) -0.0864(3) -0.0045(3) 0.0936(18) Uani 1 1 d . . .
H23 H 0.8232 -0.1112 -0.0194 0.112 Uiso 1 1 calc R . .
C24 C 0.7056(3) -0.0959(3) -0.0454(3) 0.0897(17) Uani 1 1 d . . .
C25 C 0.6493(3) -0.0562(4) -0.0206(3) 0.108(2) Uani 1 1 d . . .
H25 H 0.5959 -0.0599 -0.0452 0.129 Uiso 1 1 calc R . .
C26 C 0.6735(3) -0.0105(3) 0.0418(3) 0.106(2) Uani 1 1 d . . .
H26 H 0.6349 0.0174 0.0562 0.127 Uiso 1 1 calc R . .
C27 C 0.6259(4) -0.2124(4) -0.1063(3) 0.144(3) Uani 1 1 d . . .
H27A H 0.5832 -0.1896 -0.0914 0.217 Uiso 1 1 calc R . .
H27B H 0.6540 -0.2524 -0.0726 0.217 Uiso 1 1 calc R . .
H27C H 0.6051 -0.2391 -0.1508 0.217 Uiso 1 1 calc R . .
C28 C 0.6340(5) -0.0903(4) -0.1708(3) 0.160(3) Uani 1 1 d . . .
H28A H 0.5887 -0.0686 -0.1592 0.240 Uiso 1 1 calc R . .
H28B H 0.6169 -0.1219 -0.2133 0.240 Uiso 1 1 calc R . .
H28C H 0.6668 -0.0452 -0.1772 0.240 Uiso 1 1 calc R . .
C29 C 0.7461(4) -0.1753(5) -0.1375(4) 0.206(4) Uani 1 1 d . . .
H29A H 0.7254 -0.2055 -0.1803 0.310 Uiso 1 1 calc R . .
H29B H 0.7793 -0.2111 -0.1028 0.310 Uiso 1 1 calc R . .
H29C H 0.7765 -0.1290 -0.1455 0.310 Uiso 1 1 calc R . .
C30 C 0.6804(3) -0.1451(3) -0.1126(3) 0.102(2) Uani 1 1 d . . .
C31 C 0.6598(3) 0.0910(3) 0.4158(2) 0.0905(17) Uani 1 1 d . . .
C32 C 0.7341(3) 0.0775(4) 0.4590(3) 0.114(2) Uani 1 1 d . . .
H32 H 0.7767 0.1041 0.4497 0.137 Uiso 1 1 calc R . .
C33 C 0.7479(3) 0.0252(4) 0.5163(3) 0.128(3) Uani 1 1 d . . .
H33 H 0.7995 0.0187 0.5447 0.153 Uiso 1 1 calc R . .
C34 C 0.6889(4) -0.0168(4) 0.5325(3) 0.114(2) Uani 1 1 d . . .
C35 C 0.6135(3) -0.0072(4) 0.4859(3) 0.122(2) Uani 1 1 d . . .
H35 H 0.5716 -0.0371 0.4934 0.146 Uiso 1 1 calc R . .
C36 C 0.5990(3) 0.0466(3) 0.4276(3) 0.099(2) Uani 1 1 d . . .
H36 H 0.5481 0.0517 0.3973 0.118 Uiso 1 1 calc R . .
C37 C 0.7810(5) -0.0643(10) 0.6470(7) 0.184(7) Uiso 0.50 1 d PD . .
H37A H 0.8061 -0.0163 0.6345 0.276 Uiso 0.50 1 calc PR . .
H37B H 0.8115 -0.1129 0.6441 0.276 Uiso 0.50 1 calc PR . .
H37C H 0.7777 -0.0582 0.6939 0.276 Uiso 0.50 1 calc PR . .
C37' C 0.7818(5) -0.1071(10) 0.6093(14) 0.295(13) Uiso 0.50 1 d PD . .
H37D H 0.8197 -0.0645 0.6285 0.443 Uiso 0.50 1 calc PR . .
H37E H 0.7882 -0.1256 0.5656 0.443 Uiso 0.50 1 calc PR . .
H37F H 0.7898 -0.1530 0.6413 0.443 Uiso 0.50 1 calc PR . .
C38' C 0.7176(9) -0.0160(6) 0.6600(5) 0.173(6) Uiso 0.50 1 d PD . .
H38A H 0.7367 0.0360 0.6480 0.260 Uiso 0.50 1 calc PR . .
H38B H 0.7574 -0.0409 0.6980 0.260 Uiso 0.50 1 calc PR . .
H38C H 0.6706 -0.0069 0.6739 0.260 Uiso 0.50 1 calc PR . .
C38 C 0.6553(6) -0.0345(7) 0.6439(5) 0.170(6) Uiso 0.50 1 d PD . .
H38D H 0.6771 0.0193 0.6589 0.255 Uiso 0.50 1 calc PR . .
H38E H 0.6604 -0.0692 0.6841 0.255 Uiso 0.50 1 calc PR . .
H38F H 0.6004 -0.0290 0.6185 0.255 Uiso 0.50 1 calc PR . .
C39 C 0.6817(9) -0.1597(5) 0.5735(7) 0.163(6) Uiso 0.50 1 d PD . .
H39A H 0.6719 -0.1922 0.6104 0.245 Uiso 0.50 1 calc PR . .
H39B H 0.7260 -0.1823 0.5610 0.245 Uiso 0.50 1 calc PR . .
H39C H 0.6357 -0.1607 0.5336 0.245 Uiso 0.50 1 calc PR . .
C39' C 0.6297(5) -0.1243(6) 0.6013(7) 0.134(5) Uiso 0.50 1 d PD . .
H39D H 0.6029 -0.0970 0.6307 0.202 Uiso 0.50 1 calc PR . .
H39E H 0.6477 -0.1778 0.6205 0.202 Uiso 0.50 1 calc PR . .
H39F H 0.5940 -0.1309 0.5552 0.202 Uiso 0.50 1 calc PR . .
C40 C 0.6992(3) -0.0731(3) 0.5975(3) 0.130(3) Uani 1 1 d D . .
C41 C 0.5759(2) 0.2122(3) 0.3560(2) 0.0720(15) Uani 1 1 d . . .
C42 C 0.5261(3) 0.2472(3) 0.2972(3) 0.0920(18) Uani 1 1 d . . .
H42 H 0.5287 0.2296 0.2536 0.110 Uiso 1 1 calc R . .
C43 C 0.4733(3) 0.3065(3) 0.3009(3) 0.095(2) Uani 1 1 d . . .
H43 H 0.4398 0.3273 0.2594 0.114 Uiso 1 1 calc R . .
C44 C 0.4668(3) 0.3375(3) 0.3633(2) 0.0808(17) Uani 1 1 d . . .
C45 C 0.5172(3) 0.3048(3) 0.4219(3) 0.1024(19) Uani 1 1 d . . .
H45 H 0.5143 0.3231 0.4653 0.123 Uiso 1 1 calc R . .
C46 C 0.5733(3) 0.2450(3) 0.4197(3) 0.0891(18) Uani 1 1 d . . .
H46 H 0.6091 0.2268 0.4610 0.107 Uiso 1 1 calc R . .
C47 C 0.3803(4) 0.4011(4) 0.4289(3) 0.200(4) Uani 1 1 d D . .
H47A H 0.3625 0.3462 0.4354 0.300 Uiso 1 1 calc R . .
H47B H 0.3380 0.4399 0.4250 0.300 Uiso 1 1 calc R . .
H47C H 0.4242 0.4156 0.4681 0.300 Uiso 1 1 calc R . .
C48 C 0.3270(4) 0.3837(5) 0.3106(5) 0.234(5) Uani 1 1 d D . .
H48A H 0.3094 0.3298 0.3201 0.351 Uiso 1 1 calc R . .
H48B H 0.3334 0.3843 0.2645 0.351 Uiso 1 1 calc R . .
H48C H 0.2885 0.4245 0.3136 0.351 Uiso 1 1 calc R . .
C49 C 0.4468(7) 0.4854(5) 0.3877(7) 0.144(5) Uiso 0.50 1 d PD . .
H49A H 0.4595 0.5116 0.3492 0.216 Uiso 0.50 1 calc PR . .
H49B H 0.4945 0.4754 0.4246 0.216 Uiso 0.50 1 calc PR . .
H49C H 0.4126 0.5209 0.4045 0.216 Uiso 0.50 1 calc PR . .
C49' C 0.4187(6) 0.4796(5) 0.3265(5) 0.112(4) Uiso 0.50 1 d PD . .
H49D H 0.4342 0.4643 0.2859 0.169 Uiso 0.50 1 calc PR . .
H49E H 0.4597 0.5123 0.3572 0.169 Uiso 0.50 1 calc PR . .
H49F H 0.3707 0.5115 0.3124 0.169 Uiso 0.50 1 calc PR . .
C50 C 0.4053(3) 0.4034(3) 0.3637(2) 0.105(2) Uani 1 1 d D . .
C61 C 0.7715(2) 0.0434(3) 0.1509(2) 0.0749(15) Uani 1 1 d . . .
C62 C 0.6388(3) 0.1478(3) 0.3505(3) 0.0801(17) Uani 1 1 d . . .
O5 O 0.8171(6) -0.2251(7) 0.4812(6) 0.187(4) Uiso 0.50 1 d P . .
N3 N 0.9089(6) -0.3089(6) 0.5343(6) 0.136(4) Uiso 0.50 1 d P . .
C73 C 0.8802(7) -0.2629(7) 0.4862(7) 0.122(4) Uiso 0.50 1 d P . .
H73 H 0.9057 -0.2552 0.4519 0.147 Uiso 0.50 1 calc PR . .
C72 C 0.9724(9) -0.3620(9) 0.5351(8) 0.167(6) Uiso 0.50 1 d P . .
H72A H 0.9851 -0.3950 0.5769 0.250 Uiso 0.50 1 calc PR . .
H72B H 1.0176 -0.3295 0.5341 0.250 Uiso 0.50 1 calc PR . .
H72C H 0.9578 -0.3977 0.4950 0.250 Uiso 0.50 1 calc PR . .
C71 C 0.8603(12) -0.3459(11) 0.5717(10) 0.222(9) Uiso 0.50 1 d P . .
H71A H 0.8916 -0.3824 0.6068 0.333 Uiso 0.50 1 calc PR . .
H71B H 0.8187 -0.3769 0.5400 0.333 Uiso 0.50 1 calc PR . .
H71C H 0.8377 -0.3033 0.5936 0.333 Uiso 0.50 1 calc PR . .

loop_
_atom_site_aniso_label
_atom_site_aniso_U_11
_atom_site_aniso_U_22
_atom_site_aniso_U_33
_atom_site_aniso_U_23
_atom_site_aniso_U_13
_atom_site_aniso_U_12
W1 0.07979(10) 0.08648(12) 0.07666(10) -0.00948(11) 0.03288(8) 0.00071(12)
O1 0.0919(19) 0.0829(18) 0.0747(18) -0.0060(16) 0.0282(15) 0.0087(18)
O2 0.111(2) 0.0872(19) 0.107(2) -0.0431(17) 0.0386(19) -0.0329(18)
O3 0.0926(19) 0.111(2) 0.0732(18) 0.0105(17) 0.0370(15) 0.0048(19)
O4 0.1009(19) 0.0856(18) 0.0729(17) -0.0227(16) 0.0337(15) -0.0043(18)
N1 0.128(3) 0.064(2) 0.078(2) -0.0081(18) 0.045(2) -0.002(2)
N2 0.068(2) 0.070(2) 0.098(2) -0.0010(19) 0.0345(18) 0.0014(18)
C1 0.110(3) 0.074(3) 0.084(3) 0.001(2) 0.046(2) 0.008(3)
C2 0.081(3) 0.083(3) 0.086(3) 0.000(2) 0.016(3) 0.022(2)
C3 0.128(5) 0.070(3) 0.100(4) 0.019(3) 0.012(4) 0.017(3)
C4 0.176(5) 0.068(3) 0.096(3) 0.021(3) 0.049(3) 0.030(3)
C5 0.155(4) 0.088(3) 0.095(3) -0.014(3) 0.061(3) -0.005(3)
C6 0.071(2) 0.089(3) 0.086(3) -0.020(3) 0.033(2) -0.002(2)
C7 0.095(3) 0.107(4) 0.089(3) -0.003(3) 0.020(3) 0.000(3)
C8 0.083(3) 0.106(3) 0.116(4) -0.032(3) 0.026(3) -0.003(3)
C9 0.099(3) 0.084(3) 0.150(4) -0.028(3) 0.050(3) -0.017(3)
C10 0.094(3) 0.090(3) 0.107(4) -0.020(3) 0.037(3) 0.002(3)
C11 0.092(3) 0.082(3) 0.074(3) -0.004(2) 0.034(2) 0.010(3)
C12 0.082(3) 0.104(3) 0.092(3) -0.002(3) 0.027(3) -0.003(3)
C13 0.069(3) 0.121(4) 0.073(3) 0.003(3) 0.010(3) 0.013(3)
C14 0.108(3) 0.104(4) 0.095(3) -0.006(3) 0.050(3) -0.005(3)
C15 0.108(4) 0.137(4) 0.094(4) 0.021(4) 0.034(3) -0.002(4)
C16 0.097(3) 0.137(4) 0.085(3) 0.001(3) 0.027(3) -0.033(3)
C17 0.144(4) 0.143(5) 0.219(6) -0.020(5) 0.103(4) -0.046(4)
C18 0.118(4) 0.232(7) 0.140(5) 0.013(6) 0.040(4) -0.038(5)
C19 0.093(4) 0.192(6) 0.171(7) 0.019(5) 0.010(5) -0.033(5)
C20 0.108(4) 0.116(4) 0.111(4) 0.000(3) 0.047(3) 0.001(4)
C21 0.067(2) 0.106(3) 0.077(3) 0.004(3) 0.030(2) 0.015(3)
C22 0.079(3) 0.109(3) 0.072(3) 0.000(3) 0.024(2) -0.006(3)
C23 0.085(3) 0.101(3) 0.108(3) -0.015(3) 0.049(2) -0.004(3)
C24 0.084(3) 0.110(3) 0.083(3) -0.010(3) 0.036(2) -0.001(3)
C25 0.084(3) 0.167(5) 0.068(3) -0.031(3) 0.015(3) 0.010(4)
C26 0.112(3) 0.132(4) 0.090(3) 0.008(3) 0.056(2) 0.029(3)
C27 0.154(5) 0.180(5) 0.112(4) -0.042(4) 0.059(4) -0.038(5)
C28 0.181(6) 0.205(7) 0.096(4) -0.027(5) 0.042(4) 0.017(6)
C29 0.112(5) 0.315(8) 0.199(6) -0.158(5) 0.055(4) -0.019(6)
C30 0.100(3) 0.127(4) 0.087(3) -0.019(3) 0.040(3) 0.000(3)
C31 0.124(3) 0.078(3) 0.086(3) -0.004(2) 0.058(2) 0.006(3)
C32 0.088(3) 0.157(5) 0.098(4) 0.043(3) 0.029(3) 0.004(4)
C33 0.110(4) 0.163(5) 0.121(4) 0.021(4) 0.049(3) -0.020(4)
C34 0.130(4) 0.123(4) 0.090(4) 0.020(3) 0.032(3) 0.022(4)
C35 0.125(4) 0.127(4) 0.133(4) 0.008(4) 0.068(3) -0.006(4)
C36 0.094(4) 0.113(4) 0.078(3) 0.018(3) 0.005(3) 0.005(3)
C40 0.163(5) 0.133(5) 0.105(4) 0.002(4) 0.055(4) -0.012(4)
C41 0.069(3) 0.081(3) 0.066(3) -0.004(2) 0.021(2) 0.002(2)
C42 0.085(3) 0.111(3) 0.081(3) -0.023(3) 0.027(2) 0.013(3)
C43 0.086(3) 0.121(4) 0.073(3) 0.004(3) 0.015(3) 0.027(3)
C44 0.078(3) 0.086(3) 0.085(3) 0.011(2) 0.035(2) 0.019(2)
C45 0.119(3) 0.123(4) 0.083(3) -0.021(3) 0.057(2) 0.010(3)
C46 0.092(3) 0.104(3) 0.072(3) -0.001(3) 0.025(3) 0.012(3)
C47 0.229(6) 0.191(6) 0.223(7) 0.035(5) 0.133(5) 0.098(5)
C48 0.118(5) 0.221(7) 0.352(13) -0.052(7) 0.050(7) 0.077(5)
C50 0.106(3) 0.108(4) 0.118(4) 0.009(3) 0.059(3) 0.027(3)
C61 0.072(2) 0.077(3) 0.084(3) -0.025(2) 0.035(2) 0.004(2)
C62 0.073(3) 0.083(3) 0.090(3) -0.004(3) 0.033(2) 0.004(2)

loop_
_atom_type_symbol
_atom_type_description
_atom_type_scat_dispersion_real
_atom_type_scat_dispersion_imag
_atom_type_scat_source
C C 0.0033 0.0016 'International Tables Vol C Tables 4.2.6.8 and 6.1.1.4'
H H 0.0000 0.0000 'International Tables Vol C Tables 4.2.6.8 and 6.1.1.4'
N N 0.0061 0.0033 'International Tables Vol C Tables 4.2.6.8 and 6.1.1.4'
O O 0.0106 0.0060 'International Tables Vol C Tables 4.2.6.8 and 6.1.1.4'
W W -0.8490 6.8722 'International Tables Vol C Tables 4.2.6.8 and 6.1.1.4'

loop_
_geom_angle_atom_site_label_1
_geom_angle_atom_site_label_2
_geom_angle_atom_site_label_3
_geom_angle
_geom_angle_site_symmetry_1
_geom_angle_site_symmetry_3
_geom_angle_publ_flag
O3 W1 O2 107.41(14) . . ?
O3 W1 O4 103.72(14) . . ?
O2 W1 O4 95.27(15) . . ?
O3 W1 O1 92.39(14) . . ?
O2 W1 O1 103.19(15) . . ?
O4 W1 O1 150.66(12) . . ?
O3 W1 N2 88.70(13) . . ?
O2 W1 N2 161.72(14) . . ?
O4 W1 N2 71.98(13) . . ?
O1 W1 N2 84.23(13) . . ?
O3 W1 N1 161.57(15) . . ?
O2 W1 N1 85.96(13) . . ?
O4 W1 N1 87.18(13) . . ?
O1 W1 N1 71.81(13) . . ?
N2 W1 N1 80.49(11) . . ?
C61 O1 W1 129.0(3) . . ?
C62 O4 W1 129.6(3) . . ?
C1 N1 C5 116.7(4) . . ?
C1 N1 W1 115.8(3) . . ?
C5 N1 W1 127.5(4) . . ?
C6 N2 C10 117.4(4) . . ?
C6 N2 W1 115.6(3) . . ?
C10 N2 W1 126.6(3) . . ?
N1 C1 C2 122.1(5) . . ?
N1 C1 C61 113.6(4) . . ?
C2 C1 C61 124.2(5) . . ?
C3 C2 C1 119.7(5) . . ?
C2 C3 C4 120.5(5) . . ?
C5 C4 C3 115.2(5) . . ?
C4 C5 N1 125.5(6) . . ?
N2 C6 C7 122.3(5) . . ?
N2 C6 C62 113.1(4) . . ?
C7 C6 C62 124.4(5) . . ?
C6 C7 C8 119.7(5) . . ?
C9 C8 C7 117.7(5) . . ?
C10 C9 C8 119.9(5) . . ?
C9 C10 N2 122.9(5) . . ?
C12 C11 C16 118.4(5) . . ?
C12 C11 C61 124.8(4) . . ?
C16 C11 C61 116.2(4) . . ?
C11 C12 C13 118.8(5) . . ?
C14 C13 C12 123.3(4) . . ?
C13 C14 C15 117.2(5) . . ?
C13 C14 C20 123.7(4) . . ?
C15 C14 C20 119.1(5) . . ?
C16 C15 C14 120.0(5) . . ?
C15 C16 C11 121.9(5) . . ?
C14 C20 C19 112.7(5) . . ?
C14 C20 C18 114.2(5) . . ?
C19 C20 C18 105.4(5) . . ?
C14 C20 C17 109.0(5) . . ?
C19 C20 C17 107.3(5) . . ?
C18 C20 C17 107.9(5) . . ?
C22 C21 C26 113.7(4) . . ?
C22 C21 C61 125.1(4) . . ?
C26 C21 C61 121.2(4) . . ?
C23 C22 C21 123.8(4) . . ?
C22 C23 C24 123.2(5) . . ?
C23 C24 C25 115.3(5) . . ?
C23 C24 C30 124.6(5) . . ?
C25 C24 C30 120.0(4) . . ?
C24 C25 C26 119.4(5) . . ?
C21 C26 C25 124.5(5) . . ?
C29 C30 C27 112.5(6) . . ?
C29 C30 C28 103.9(6) . . ?
C27 C30 C28 105.9(5) . . ?
C29 C30 C24 114.5(5) . . ?
C27 C30 C24 110.0(5) . . ?
C28 C30 C24 109.5(5) . . ?
C32 C31 C36 117.9(5) . . ?
C32 C31 C62 125.5(5) . . ?
C36 C31 C62 116.4(4) . . ?
C31 C32 C33 121.9(6) . . ?
C34 C33 C32 122.4(5) . . ?
C33 C34 C35 115.9(5) . . ?
C33 C34 C40 125.3(5) . . ?
C35 C34 C40 118.8(5) . . ?
C34 C35 C36 121.9(6) . . ?
C31 C36 C35 119.8(5) . . ?
C40 C37' C39 49.7(5) . . ?
C40 C39 C37' 51.2(6) . . ?
C39 C40 C39' 53.1(8) . . ?
C39 C40 C38 119.6(9) . . ?
C39' C40 C38 67.7(7) . . ?
C39 C40 C37 111.9(9) . . ?
C39' C40 C37 131.6(8) . . ?
C38 C40 C37 97.2(7) . . ?
C39 C40 C38' 144.9(8) . . ?
C39' C40 C38' 106.1(8) . . ?
C38 C40 C38' 42.6(7) . . ?
C37 C40 C38' 57.4(8) . . ?
C39 C40 C37' 79.1(9) . . ?
C39' C40 C37' 124.0(8) . . ?
C38 C40 C37' 134.4(11) . . ?
C37 C40 C37' 39.7(10) . . ?
C38' C40 C37' 97.1(11) . . ?
C39 C40 C34 108.5(6) . . ?
C39' C40 C34 117.7(6) . . ?
C38 C40 C34 108.5(6) . . ?
C37 C40 C34 110.7(7) . . ?
C38' C40 C34 106.4(5) . . ?
C37' C40 C34 102.6(11) . . ?
C42 C41 C46 116.5(4) . . ?
C42 C41 C62 120.9(4) . . ?
C46 C41 C62 122.2(4) . . ?
C43 C42 C41 121.8(5) . . ?
C42 C43 C44 123.0(4) . . ?
C45 C44 C43 115.7(4) . . ?
C45 C44 C50 123.9(5) . . ?
C43 C44 C50 120.3(4) . . ?
C44 C45 C46 122.5(5) . . ?
C45 C46 C41 120.3(4) . . ?
C47 C50 C49' 125.8(6) . . ?
C47 C50 C48 99.6(5) . . ?
C49' C50 C48 93.9(5) . . ?
C47 C50 C44 112.3(4) . . ?
C49' C50 C44 110.9(6) . . ?
C48 C50 C44 111.1(4) . . ?
C47 C50 C49 89.1(7) . . ?
C49' C50 C49 46.3(6) . . ?
C48 C50 C49 131.5(6) . . ?
C44 C50 C49 109.1(5) . . ?
O1 C61 C21 108.6(3) . . ?
O1 C61 C11 105.6(3) . . ?
C21 C61 C11 111.0(4) . . ?
O1 C61 C1 108.6(4) . . ?
C21 C61 C1 112.1(4) . . ?
C11 C61 C1 110.6(3) . . ?
O4 C62 C6 108.5(4) . . ?
O4 C62 C41 110.4(3) . . ?
C6 C62 C41 107.7(4) . . ?
O4 C62 C31 107.7(3) . . ?
C6 C62 C31 112.6(4) . . ?
C41 C62 C31 109.9(4) . . ?
C73 N3 C72 122.4(14) . . ?
C73 N3 C71 119.9(13) . . ?
C72 N3 C71 109.8(12) . . ?
N3 C73 O5 121.7(15) . . ?

loop_
_geom_bond_atom_site_label_1
_geom_bond_atom_site_label_2
_geom_bond_distance
_geom_bond_site_symmetry_2
_geom_bond_publ_flag
W1 O3 1.695(3) . ?
W1 O2 1.725(3) . ?
W1 O4 1.933(3) . ?
W1 O1 1.952(3) . ?
W1 N2 2.322(3) . ?
W1 N1 2.343(4) . ?
O1 C61 1.416(5) . ?
O4 C62 1.408(5) . ?
N1 C1 1.326(7) . ?
N1 C5 1.353(6) . ?
N2 C6 1.343(6) . ?
N2 C10 1.384(6) . ?
C1 C2 1.373(6) . ?
C1 C61 1.552(6) . ?
C2 C3 1.338(7) . ?
C3 C4 1.412(9) . ?
C4 C5 1.347(7) . ?
C6 C7 1.396(6) . ?
C6 C62 1.542(7) . ?
C7 C8 1.403(8) . ?
C8 C9 1.395(8) . ?
C9 C10 1.365(7) . ?
C11 C12 1.358(6) . ?
C11 C16 1.418(7) . ?
C11 C61 1.551(6) . ?
C12 C13 1.427(7) . ?
C13 C14 1.363(7) . ?
C14 C15 1.405(7) . ?
C14 C20 1.486(8) . ?
C15 C16 1.380(8) . ?
C17 C20 1.543(9) . ?
C18 C20 1.540(9) . ?
C19 C20 1.528(8) . ?
C21 C22 1.361(7) . ?
C21 C26 1.381(6) . ?
C21 C61 1.504(6) . ?
C22 C23 1.353(7) . ?
C23 C24 1.388(6) . ?
C24 C25 1.388(8) . ?
C24 C30 1.512(7) . ?
C25 C26 1.404(7) . ?
C27 C30 1.480(9) . ?
C28 C30 1.502(8) . ?
C29 C30 1.470(9) . ?
C31 C32 1.364(7) . ?
C31 C36 1.367(8) . ?
C31 C62 1.547(7) . ?
C32 C33 1.385(8) . ?
C33 C34 1.359(9) . ?
C34 C35 1.395(8) . ?
C34 C40 1.552(8) . ?
C35 C36 1.416(8) . ?
C37 C40 1.504(9) . ?
C37' C40 1.512(11) . ?
C37' C39 1.904(17) . ?
C38' C40 1.509(10) . ?
C38 C40 1.504(11) . ?
C39 C40 1.479(9) . ?
C39' C40 1.499(10) . ?
C41 C42 1.368(6) . ?
C41 C46 1.391(7) . ?
C41 C62 1.547(6) . ?
C42 C43 1.353(7) . ?
C43 C44 1.378(7) . ?
C44 C45 1.358(6) . ?
C44 C50 1.520(6) . ?
C45 C46 1.392(7) . ?
C47 C50 1.490(8) . ?
C48 C50 1.514(7) . ?
C49 C50 1.521(9) . ?
C49' C50 1.491(9) . ?
O5 C73 1.249(16) . ?
N3 C73 1.204(15) . ?
N3 C72 1.406(18) . ?
N3 C71 1.42(2) . ?
